data_7160305
loop_
_publ_author_name
'Liu, Qian'
'Yoshikawa, Isao'
'Okuyama, Kohsaku'
'Kudo, Kazuaki'

_publ_section_title
;
 Asymmetric synthesis of spiro[oxindole-3,2'-pyrrolidine]s through
 organocatalytic 1,3-dipolar cycloaddition <i>via</i> cycloreversion of
 precursor isatinimine homodimers.
;
_journal_name_full 'Organic &amp; biomolecular chemistry'
_journal_paper_doi 10.1039/d4ob01727g
_journal_year 2024
_chemical_absolute_configuration ad
_chemical_formula_moiety 'C20 H16 Br N3 O2'
_chemical_formula_sum 'C20 H16 Br N3 O2'
_chemical_formula_weight 410.27
_chemical_name_systematic adduct_6i
_space_group_crystal_system orthorhombic
_space_group_IT_number 19
_space_group_name_Hall 'P 2ac 2ab'
_space_group_name_H-M_alt 'P 21 21 21'
_atom_sites_solution_hydrogens mixed
_atom_sites_solution_primary direct
_atom_sites_solution_secondary difmap
_audit_creation_method SHELXL-2019/3
_audit_update_record
;
2024-10-23 deposited with the CCDC.	2024-12-19 downloaded from the CCDC.
;
_cell_angle_alpha 90
_cell_angle_beta 90
_cell_angle_gamma 90
_cell_formula_units_Z 4
_cell_length_a 7.89950(10)
_cell_length_b 10.5371(2)
_cell_length_c 21.3743(3)
_cell_measurement_reflns_used 6200
_cell_measurement_temperature 93(2)
_cell_measurement_theta_max 72.2410
_cell_measurement_theta_min 4.1580
_cell_volume 1779.15(5)
_computing_cell_refinement 'CrysAlisPro 1.171.40.84a (Rigaku OD, 2020)'
_computing_data_collection 'CrysAlisPro 1.171.41.107a (Rigaku OD, 2021)'
_computing_data_reduction 'CrysAlisPro 1.171.40.84a (Rigaku OD, 2020)'
_computing_molecular_graphics 'Yadokari-XG (Wakita, Nemoto et al., 2009)'
_computing_publication_material 'Yadokari-XG (Wakita, Nemoto et al., 2009)'
_computing_structure_refinement 'SHELXL-2019/3 (Sheldrick, 2019)'
_computing_structure_solution 'SHELXS Version 2013/1 (Sheldrick, 2008)'
_diffrn_ambient_temperature 93(2)
_diffrn_detector_area_resol_mean 5.811
_diffrn_measured_fraction_theta_full 0.999
_diffrn_measured_fraction_theta_max 0.980
_diffrn_measurement_device_type 'Rigaku XtaLAB P200'
_diffrn_measurement_method '\w scans'
_diffrn_radiation_type CuK\a
_diffrn_radiation_wavelength 1.54184
_diffrn_reflns_av_R_equivalents 0.0293
_diffrn_reflns_av_unetI/netI 0.0303
_diffrn_reflns_Laue_measured_fraction_full 0.999
_diffrn_reflns_Laue_measured_fraction_max 0.980
_diffrn_reflns_limit_h_max 9
_diffrn_reflns_limit_h_min -9
_diffrn_reflns_limit_k_max 12
_diffrn_reflns_limit_k_min -11
_diffrn_reflns_limit_l_max 26
_diffrn_reflns_limit_l_min -21
_diffrn_reflns_number 10363
_diffrn_reflns_point_group_measured_fraction_full 0.999
_diffrn_reflns_point_group_measured_fraction_max 0.970
_diffrn_reflns_theta_full 67.684
_diffrn_reflns_theta_max 73.011
_diffrn_reflns_theta_min 4.137
_diffrn_source 'rotating anode X-ray generator'
_exptl_absorpt_coefficient_mu 3.313
_exptl_absorpt_correction_T_max 1.00000
_exptl_absorpt_correction_T_min 0.79272
_exptl_absorpt_correction_type multi-scan
_exptl_absorpt_process_details
;
CrysAlisPro 1.171.40.84a (Rigaku Oxford Diffraction, 2020)
Empirical absorption correction using spherical harmonics,
implemented in SCALE3 ABSPACK scaling algorithm.
;
_exptl_crystal_colour colorless
_exptl_crystal_density_diffrn 1.532
_exptl_crystal_description needle
_exptl_crystal_F_000 832
_exptl_crystal_recrystallization_method 'Re-crystallisation from solvent: chloroform and hexane'
_exptl_crystal_size_max 0.200
_exptl_crystal_size_mid 0.040
_exptl_crystal_size_min 0.010
_refine_diff_density_max 0.320
_refine_diff_density_min -0.426
_refine_diff_density_rms 0.054
_refine_ls_abs_structure_details
;
 Flack x determined using 1362 quotients [(I+)-(I-)]/[(I+)+(I-)]
 (Parsons, Flack and Wagner, Acta Cryst. B69 (2013) 249-259).
;
_refine_ls_abs_structure_Flack -0.029(10)
_refine_ls_extinction_method none
_refine_ls_goodness_of_fit_ref 1.127
_refine_ls_hydrogen_treatment mixed
_refine_ls_matrix_type full
_refine_ls_number_parameters 239
_refine_ls_number_reflns 3451
_refine_ls_number_restraints 0
_refine_ls_restrained_S_all 1.127
_refine_ls_R_factor_all 0.0258
_refine_ls_R_factor_gt 0.0248
_refine_ls_shift/su_max 0.001
_refine_ls_shift/su_mean 0.000
_refine_ls_structure_factor_coef Fsqd
_refine_ls_weighting_details 'w=1/[\s^2^(Fo^2^)+(0.0337P)^2^+0.5855P] where P=(Fo^2^+2Fc^2^)/3'
_refine_ls_weighting_scheme calc
_refine_ls_wR_factor_gt 0.0670
_refine_ls_wR_factor_ref 0.0673
_reflns_Friedel_coverage 0.714
_reflns_Friedel_fraction_full 0.999
_reflns_Friedel_fraction_max 0.955
_reflns_number_gt 3322
_reflns_number_total 3451
_reflns_threshold_expression 'I > 2\s(I)'
_cod_data_source_file d4ob01727g2.cif
_cod_data_source_block adduct_6i
_cod_database_code 7160305
_shelx_shelxl_version_number 2019/3
_shelx_space_group_comment
;
The symmetry employed for this shelxl refinement is uniquely defined
by the following loop, which should always be used as a source of
symmetry information in preference to the above space-group names.
They are only intended as comments.
;
_shelx_estimated_absorpt_t_min 0.557
_shelx_estimated_absorpt_t_max 0.968

loop_
_space_group_symop_operation_xyz
'x, y, z'
'-x+1/2, -y, z+1/2'
'x+1/2, -y+1/2, -z'
'-x, y+1/2, -z+1/2'

loop_
_atom_site_label
_atom_site_type_symbol
_atom_site_fract_x
_atom_site_fract_y
_atom_site_fract_z
_atom_site_U_iso_or_equiv
_atom_site_adp_type
_atom_site_occupancy
_atom_site_site_symmetry_order
_atom_site_calc_flag
_atom_site_refinement_flags_posn
_atom_site_refinement_flags_adp
_atom_site_refinement_flags_occupancy
_atom_site_disorder_assembly
_atom_site_disorder_group
Br1 Br 0.72520(4) 0.80109(4) 0.19619(2) 0.02627(11) Uani 1 1 d . . . . .
C1 C 0.5233(4) 0.7234(3) 0.16545(15) 0.0206(7) Uani 1 1 d . . . . .
C2 C 0.5338(4) 0.6126(3) 0.13025(16) 0.0215(7) Uani 1 1 d . . . . .
H1 H 0.640252 0.573704 0.122408 0.026 Uiso 1 1 calc R U . . .
C3 C 0.3854(4) 0.5600(3) 0.10681(16) 0.0196(7) Uani 1 1 d . . . . .
H2 H 0.390855 0.484848 0.082299 0.024 Uiso 1 1 calc R U . . .
C4 C 0.2289(4) 0.6159(3) 0.11877(13) 0.0158(6) Uani 1 1 d . . . . .
C5 C 0.2231(4) 0.7259(3) 0.15551(14) 0.0191(6) Uani 1 1 d . . . . .
H3 H 0.116847 0.763994 0.164506 0.023 Uiso 1 1 calc R U . . .
C6 C 0.3695(4) 0.7800(3) 0.17890(14) 0.0213(7) Uani 1 1 d . . . . .
H4 H 0.364493 0.854592 0.203764 0.026 Uiso 1 1 calc R U . . .
C7 C 0.0654(4) 0.5626(3) 0.09305(15) 0.0154(6) Uani 1 1 d . . . . .
H5 H -0.030104 0.608443 0.113889 0.018 Uiso 1 1 calc R U . . .
C8 C 0.0399(4) 0.4194(3) 0.10447(15) 0.0168(6) Uani 1 1 d . . . . .
H6 H 0.145798 0.370965 0.095160 0.020 Uiso 1 1 calc R U . . .
N1 N -0.0938(3) 0.3886(3) 0.05930(12) 0.0173(6) Uani 1 1 d . . . . .
H7 H -0.119(5) 0.306(4) 0.0551(18) 0.026 Uiso 1 1 d . U . . .
C9 C -0.0442(4) 0.4470(3) 0.00002(14) 0.0175(6) Uani 1 1 d . . . . .
C10 C 0.0406(4) 0.5753(3) 0.02145(15) 0.0168(6) Uani 1 1 d . . . . .
H8 H 0.154020 0.583124 0.001046 0.020 Uiso 1 1 calc R U . . .
C11 C -0.0179(4) 0.3957(3) 0.16923(16) 0.0197(7) Uani 1 1 d . . . . .
N2 N -0.0607(4) 0.3801(3) 0.21967(14) 0.0274(7) Uani 1 1 d . . . . .
C12 C -0.0667(4) 0.6867(3) 0.00278(15) 0.0208(7) Uani 1 1 d . . . . .
H9 H -0.070419 0.708423 -0.040336 0.025 Uiso 1 1 calc R U . . .
O1 O -0.1485(4) 0.7506(3) 0.03862(12) 0.0319(6) Uani 1 1 d . . . . .
C13 C 0.0898(4) 0.3728(3) -0.03777(15) 0.0189(7) Uani 1 1 d . . . . .
N3 N 0.0282(4) 0.3531(3) -0.09661(13) 0.0237(6) Uani 1 1 d . . . . .
C14 C -0.1393(5) 0.3975(3) -0.10184(15) 0.0204(7) Uani 1 1 d . . . . .
C15 C -0.2470(5) 0.3875(3) -0.15255(15) 0.0257(8) Uani 1 1 d . . . . .
H10 H -0.210943 0.348998 -0.190468 0.031 Uiso 1 1 calc R U . . .
C16 C -0.4102(5) 0.4357(4) -0.14617(17) 0.0279(8) Uani 1 1 d . . . . .
H11 H -0.486395 0.431044 -0.180481 0.033 Uiso 1 1 calc R U . . .
C17 C -0.4633(5) 0.4905(4) -0.09056(18) 0.0255(8) Uani 1 1 d . . . . .
H12 H -0.575589 0.521875 -0.086966 0.031 Uiso 1 1 calc R U . . .
C18 C -0.3522(4) 0.4999(3) -0.03958(17) 0.0215(7) Uani 1 1 d . . . . .
H13 H -0.388318 0.537465 -0.001437 0.026 Uiso 1 1 calc R U . . .
C19 C -0.1893(4) 0.4536(3) -0.04578(14) 0.0169(6) Uani 1 1 d . . . . .
O2 O 0.2296(3) 0.3405(2) -0.01848(10) 0.0232(5) Uani 1 1 d . . . . .
C20 C 0.1211(5) 0.2934(4) -0.14759(17) 0.0365(9) Uani 1 1 d . . . . .
H14 H 0.242092 0.291663 -0.137425 0.055 Uiso 1 1 calc R U . . .
H15 H 0.103686 0.341853 -0.186180 0.055 Uiso 1 1 calc R U . . .
H16 H 0.080166 0.206388 -0.153462 0.055 Uiso 1 1 calc R U . . .

loop_
_atom_site_aniso_label
_atom_site_aniso_U_11
_atom_site_aniso_U_22
_atom_site_aniso_U_33
_atom_site_aniso_U_23
_atom_site_aniso_U_13
_atom_site_aniso_U_12
Br1 0.02143(17) 0.0376(2) 0.01977(16) 0.00053(15) -0.00322(13) -0.01015(14)
C1 0.0200(17) 0.0275(19) 0.0141(14) 0.0026(13) -0.0009(12) -0.0036(13)
C2 0.0173(17) 0.0262(18) 0.0209(17) 0.0015(13) 0.0018(13) -0.0008(14)
C3 0.0225(17) 0.0186(16) 0.0178(16) -0.0011(13) -0.0003(13) -0.0012(13)
C4 0.0154(15) 0.0184(14) 0.0137(13) 0.0007(11) -0.0021(12) -0.0016(13)
C5 0.0200(15) 0.0207(16) 0.0167(14) -0.0014(11) 0.0001(13) 0.0004(13)
C6 0.0259(17) 0.0204(17) 0.0176(15) -0.0009(12) -0.0007(12) -0.0008(13)
C7 0.0141(14) 0.0175(16) 0.0146(15) 0.0009(12) 0.0004(12) -0.0008(12)
C8 0.0176(16) 0.0187(16) 0.0139(15) 0.0015(12) -0.0010(12) -0.0020(12)
N1 0.0199(14) 0.0184(14) 0.0137(13) -0.0003(11) 0.0000(11) -0.0056(11)
C9 0.0181(16) 0.0205(16) 0.0140(15) -0.0011(13) 0.0017(12) -0.0021(13)
C10 0.0184(16) 0.0173(16) 0.0148(15) -0.0002(12) -0.0003(12) -0.0020(12)
C11 0.0198(17) 0.0193(16) 0.0200(17) 0.0022(13) -0.0030(13) -0.0031(13)
N2 0.0323(17) 0.0304(17) 0.0194(15) 0.0023(13) 0.0002(13) -0.0055(14)
C12 0.0269(17) 0.0168(16) 0.0187(15) 0.0005(13) -0.0052(13) -0.0034(14)
O1 0.0399(15) 0.0280(13) 0.0277(13) -0.0013(11) -0.0064(12) 0.0133(12)
C13 0.0229(18) 0.0160(16) 0.0179(16) 0.0008(13) 0.0028(13) 0.0019(13)
N3 0.0288(16) 0.0270(15) 0.0152(14) -0.0038(12) 0.0004(12) 0.0072(12)
C14 0.0256(18) 0.0174(16) 0.0183(16) -0.0003(13) -0.0025(13) 0.0007(13)
C15 0.035(2) 0.0254(16) 0.0165(14) -0.0015(12) -0.0023(15) -0.0006(15)
C16 0.033(2) 0.0280(19) 0.0224(18) 0.0054(15) -0.0112(15) -0.0066(16)
C17 0.0204(18) 0.029(2) 0.0267(18) 0.0060(16) -0.0058(15) -0.0051(15)
C18 0.0232(17) 0.0226(17) 0.0186(16) 0.0009(13) -0.0011(14) -0.0008(14)
C19 0.0185(17) 0.0173(15) 0.0148(14) 0.0006(12) -0.0017(12) -0.0031(12)
O2 0.0235(12) 0.0225(11) 0.0235(11) -0.0004(9) -0.0011(11) 0.0056(10)
C20 0.047(2) 0.041(2) 0.0210(17) -0.0097(18) 0.0021(16) 0.015(2)

loop_
_atom_type_symbol
_atom_type_description
_atom_type_scat_dispersion_real
_atom_type_scat_dispersion_imag
_atom_type_scat_source
C C 0.0181 0.0091 'International Tables Vol C Tables 4.2.6.8 and 6.1.1.4'
H H 0.0000 0.0000 'International Tables Vol C Tables 4.2.6.8 and 6.1.1.4'
N N 0.0311 0.0180 'International Tables Vol C Tables 4.2.6.8 and 6.1.1.4'
O O 0.0492 0.0322 'International Tables Vol C Tables 4.2.6.8 and 6.1.1.4'
Br Br -0.6763 1.2805 'International Tables Vol C Tables 4.2.6.8 and 6.1.1.4'

loop_
_geom_angle_atom_site_label_1
_geom_angle_atom_site_label_2
_geom_angle_atom_site_label_3
_geom_angle
_geom_angle_site_symmetry_1
_geom_angle_site_symmetry_3
_geom_angle_publ_flag
C6 C1 C2 121.8(3) . . ?
C6 C1 Br1 118.5(2) . . ?
C2 C1 Br1 119.7(3) . . ?
C3 C2 C1 118.6(3) . . ?
C3 C2 H1 120.7 . . ?
C1 C2 H1 120.7 . . ?
C2 C3 C4 120.9(3) . . ?
C2 C3 H2 119.5 . . ?
C4 C3 H2 119.5 . . ?
C3 C4 C5 118.8(3) . . ?
C3 C4 C7 122.3(3) . . ?
C5 C4 C7 118.9(3) . . ?
C6 C5 C4 121.1(3) . . ?
C6 C5 H3 119.5 . . ?
C4 C5 H3 119.5 . . ?
C5 C6 C1 118.8(3) . . ?
C5 C6 H4 120.6 . . ?
C1 C6 H4 120.6 . . ?
C4 C7 C8 114.6(3) . . ?
C4 C7 C10 115.8(3) . . ?
C8 C7 C10 102.9(3) . . ?
C4 C7 H5 107.7 . . ?
C8 C7 H5 107.7 . . ?
C10 C7 H5 107.7 . . ?
N1 C8 C11 110.9(3) . . ?
N1 C8 C7 101.9(2) . . ?
C11 C8 C7 110.7(3) . . ?
N1 C8 H6 111.0 . . ?
C11 C8 H6 111.0 . . ?
C7 C8 H6 111.0 . . ?
C9 N1 C8 106.5(2) . . ?
C9 N1 H7 112(3) . . ?
C8 N1 H7 116(3) . . ?
N1 C9 C19 112.2(3) . . ?
N1 C9 C13 115.1(3) . . ?
C19 C9 C13 101.8(2) . . ?
N1 C9 C10 102.9(2) . . ?
C19 C9 C10 118.2(3) . . ?
C13 C9 C10 107.2(3) . . ?
C12 C10 C7 113.6(3) . . ?
C12 C10 C9 110.7(3) . . ?
C7 C10 C9 105.5(3) . . ?
C12 C10 H8 109.0 . . ?
C7 C10 H8 109.0 . . ?
C9 C10 H8 109.0 . . ?
N2 C11 C8 178.4(4) . . ?
O1 C12 C10 124.7(3) . . ?
O1 C12 H9 117.6 . . ?
C10 C12 H9 117.6 . . ?
O2 C13 N3 126.1(3) . . ?
O2 C13 C9 125.6(3) . . ?
N3 C13 C9 108.4(3) . . ?
C13 N3 C14 111.0(3) . . ?
C13 N3 C20 125.1(3) . . ?
C14 N3 C20 123.9(3) . . ?
C15 C14 C19 122.2(3) . . ?
C15 C14 N3 128.0(3) . . ?
C19 C14 N3 109.8(3) . . ?
C14 C15 C16 117.7(3) . . ?
C14 C15 H10 121.1 . . ?
C16 C15 H10 121.1 . . ?
C17 C16 C15 121.1(3) . . ?
C17 C16 H11 119.5 . . ?
C15 C16 H11 119.5 . . ?
C16 C17 C18 120.4(3) . . ?
C16 C17 H12 119.8 . . ?
C18 C17 H12 119.8 . . ?
C19 C18 C17 118.9(3) . . ?
C19 C18 H13 120.6 . . ?
C17 C18 H13 120.6 . . ?
C18 C19 C14 119.7(3) . . ?
C18 C19 C9 131.4(3) . . ?
C14 C19 C9 108.8(3) . . ?
N3 C20 H14 109.5 . . ?
N3 C20 H15 109.5 . . ?
H14 C20 H15 109.5 . . ?
N3 C20 H16 109.5 . . ?
H14 C20 H16 109.5 . . ?
H15 C20 H16 109.5 . . ?

loop_
_geom_bond_atom_site_label_1
_geom_bond_atom_site_label_2
_geom_bond_distance
_geom_bond_site_symmetry_2
_geom_bond_publ_flag
Br1 C1 1.909(3) . ?
C1 C6 1.383(5) . ?
C1 C2 1.392(5) . ?
C2 C3 1.390(5) . ?
C2 H1 0.9500 . ?
C3 C4 1.394(5) . ?
C3 H2 0.9500 . ?
C4 C5 1.401(4) . ?
C4 C7 1.512(5) . ?
C5 C6 1.382(5) . ?
C5 H3 0.9500 . ?
C6 H4 0.9500 . ?
C7 C8 1.542(4) . ?
C7 C10 1.549(4) . ?
C7 H5 1.0000 . ?
C8 N1 1.467(4) . ?
C8 C11 1.479(4) . ?
C8 H6 1.0000 . ?
N1 C9 1.462(4) . ?
N1 H7 0.90(4) . ?
C9 C19 1.509(4) . ?
C9 C13 1.544(4) . ?
C9 C10 1.576(4) . ?
C10 C12 1.502(4) . ?
C10 H8 1.0000 . ?
C11 N2 1.142(4) . ?
C12 O1 1.208(4) . ?
C12 H9 0.9500 . ?
C13 O2 1.227(4) . ?
C13 N3 1.364(4) . ?
N3 C14 1.408(4) . ?
N3 C20 1.457(4) . ?
C14 C15 1.382(5) . ?
C14 C19 1.393(5) . ?
C15 C16 1.392(5) . ?
C15 H10 0.9500 . ?
C16 C17 1.386(6) . ?
C16 H11 0.9500 . ?
C17 C18 1.402(5) . ?
C17 H12 0.9500 . ?
C18 C19 1.383(5) . ?
C18 H13 0.9500 . ?
C20 H14 0.9800 . ?
C20 H15 0.9800 . ?
C20 H16 0.9800 . ?

loop_
_geom_hbond_atom_site_label_D
_geom_hbond_atom_site_label_H
_geom_hbond_atom_site_label_A
_geom_hbond_distance_DH
_geom_hbond_distance_HA
_geom_hbond_distance_DA
_geom_hbond_angle_DHA
_geom_hbond_site_symmetry_A
_geom_hbond_publ_flag
C8 H6 O2 1.00 2.54 3.138(4) 118.3 . yes
N1 H7 O2 0.90(4) 2.10(4) 2.922(4) 151(3) 3_455 yes
C10 H8 O1 1.00 2.49 3.323(4) 140.1 3_565 yes
C15 H10 Br1 0.95 2.90 3.799(3) 159.3 2_564 yes

loop_
_geom_torsion_atom_site_label_1
_geom_torsion_atom_site_label_2
_geom_torsion_atom_site_label_3
_geom_torsion_atom_site_label_4
_geom_torsion
_geom_torsion_site_symmetry_1
_geom_torsion_site_symmetry_2
_geom_torsion_site_symmetry_3
_geom_torsion_site_symmetry_4
_geom_torsion_publ_flag
C6 C1 C2 C3 1.8(5) . . . . ?
Br1 C1 C2 C3 -178.1(2) . . . . ?
C1 C2 C3 C4 -0.7(5) . . . . ?
C2 C3 C4 C5 -0.6(5) . . . . ?
C2 C3 C4 C7 178.8(3) . . . . ?
C3 C4 C5 C6 1.0(5) . . . . ?
C7 C4 C5 C6 -178.5(3) . . . . ?
C4 C5 C6 C1 0.0(5) . . . . ?
C2 C1 C6 C5 -1.4(5) . . . . ?
Br1 C1 C6 C5 178.5(2) . . . . ?
C3 C4 C7 C8 50.2(4) . . . . ?
C5 C4 C7 C8 -130.4(3) . . . . ?
C3 C4 C7 C10 -69.5(4) . . . . ?
C5 C4 C7 C10 109.9(3) . . . . ?
C4 C7 C8 N1 -163.0(3) . . . . ?
C10 C7 C8 N1 -36.3(3) . . . . ?
C4 C7 C8 C11 79.0(3) . . . . ?
C10 C7 C8 C11 -154.3(3) . . . . ?
C11 C8 N1 C9 164.6(3) . . . . ?
C7 C8 N1 C9 46.8(3) . . . . ?
C8 N1 C9 C19 -164.7(3) . . . . ?
C8 N1 C9 C13 79.6(3) . . . . ?
C8 N1 C9 C10 -36.6(3) . . . . ?
C4 C7 C10 C12 -98.0(3) . . . . ?
C8 C7 C10 C12 136.1(3) . . . . ?
C4 C7 C10 C9 140.6(3) . . . . ?
C8 C7 C10 C9 14.7(3) . . . . ?
N1 C9 C10 C12 -111.2(3) . . . . ?
C19 C9 C10 C12 13.0(4) . . . . ?
C13 C9 C10 C12 127.1(3) . . . . ?
N1 C9 C10 C7 12.2(3) . . . . ?
C19 C9 C10 C7 136.4(3) . . . . ?
C13 C9 C10 C7 -109.5(3) . . . . ?
C7 C10 C12 O1 -10.8(5) . . . . ?
C9 C10 C12 O1 107.7(4) . . . . ?
N1 C9 C13 O2 -55.9(4) . . . . ?
C19 C9 C13 O2 -177.5(3) . . . . ?
C10 C9 C13 O2 57.8(4) . . . . ?
N1 C9 C13 N3 126.1(3) . . . . ?
C19 C9 C13 N3 4.5(3) . . . . ?
C10 C9 C13 N3 -120.2(3) . . . . ?
O2 C13 N3 C14 177.5(3) . . . . ?
C9 C13 N3 C14 -4.5(4) . . . . ?
O2 C13 N3 C20 -2.1(6) . . . . ?
C9 C13 N3 C20 175.9(3) . . . . ?
C13 N3 C14 C15 -175.7(3) . . . . ?
C20 N3 C14 C15 3.8(6) . . . . ?
C13 N3 C14 C19 2.7(4) . . . . ?
C20 N3 C14 C19 -177.8(3) . . . . ?
C19 C14 C15 C16 0.0(5) . . . . ?
N3 C14 C15 C16 178.1(3) . . . . ?
C14 C15 C16 C17 -0.8(5) . . . . ?
C15 C16 C17 C18 0.8(6) . . . . ?
C16 C17 C18 C19 0.0(5) . . . . ?
C17 C18 C19 C14 -0.8(5) . . . . ?
C17 C18 C19 C9 -178.4(3) . . . . ?
C15 C14 C19 C18 0.8(5) . . . . ?
N3 C14 C19 C18 -177.7(3) . . . . ?
C15 C14 C19 C9 178.9(3) . . . . ?
N3 C14 C19 C9 0.4(4) . . . . ?
N1 C9 C19 C18 51.4(5) . . . . ?
C13 C9 C19 C18 174.9(4) . . . . ?
C10 C9 C19 C18 -68.1(5) . . . . ?
N1 C9 C19 C14 -126.5(3) . . . . ?
C13 C9 C19 C14 -2.9(3) . . . . ?
C10 C9 C19 C14 114.1(3) . . . . ?
